data_7114347
loop_
_publ_author_name
'Petrov, Viacheslav A.'
'Marshall, William J.'
'Grushin, Vladimir V.'

_publ_section_title
;
 The first perfluoroacetylacetonate metal complexes: as unexpectedly
 robust as tricky to makeElectronic supplementary information (ESI)
 available: details of the preparation of the complexes, analytical, NMR
 spectroscopical, and crystallographic data. See:
 http://www.rsc.org/suppdata/cc/b1/b111249j/
;
_journal_issue 5
_journal_name_full 'Chemical Communications'
_journal_page_first 520
_journal_paper_doi 10.1039/b111249j
_journal_year 2002
_chemical_formula_sum 'C21 H12 Eu F21 O12'
_chemical_formula_weight 1007.27
_chemical_name_systematic
;
?
;
_space_group_IT_number 167
_symmetry_cell_setting rhombohedral
_symmetry_space_group_name_Hall '-R 3 2"c'
_symmetry_space_group_name_H-M 'R -3 c :H'
_atom_sites_solution_hydrogens geom
_atom_sites_solution_primary direct
_atom_sites_solution_secondary difmap
_audit_creation_method SHELXL-97
_cell_angle_alpha 90.0000(10)
_cell_angle_beta 90.0000(10)
_cell_angle_gamma 120.0000(10)
_cell_formula_units_Z 12
_cell_length_a 14.6594(4)
_cell_length_b 14.6594(4)
_cell_length_c 54.863(2)
_cell_measurement_temperature 173(2)
_cell_volume 10210.4(6)
_computing_cell_refinement 'Bruker SMART'
_computing_data_collection 'Bruker SMART'
_computing_data_reduction 'Bruker SHELXTL'
_computing_molecular_graphics 'Bruker SHELXTL'
_computing_publication_material 'Bruker SHELXTL'
_computing_structure_refinement 'SHELXL-97 (Sheldrick, 1997)'
_computing_structure_solution 'SHELXS-97 (Sheldrick, 1990)'
_diffrn_ambient_temperature 173(2)
_diffrn_measured_fraction_theta_full 0.996
_diffrn_measured_fraction_theta_max 0.996
_diffrn_measurement_device_type 'CCD area detector'
_diffrn_measurement_method 'phi and omega scans'
_diffrn_radiation_monochromator graphite
_diffrn_radiation_source 'fine-focus sealed tube'
_diffrn_radiation_type MoK\a
_diffrn_radiation_wavelength 0.71073
_diffrn_reflns_av_R_equivalents 0.0535
_diffrn_reflns_av_sigmaI/netI 0.0248
_diffrn_reflns_limit_h_max 19
_diffrn_reflns_limit_h_min -19
_diffrn_reflns_limit_k_max 19
_diffrn_reflns_limit_k_min -19
_diffrn_reflns_limit_l_max 70
_diffrn_reflns_limit_l_min -73
_diffrn_reflns_number 39654
_diffrn_reflns_theta_full 28.29
_diffrn_reflns_theta_max 28.29
_diffrn_reflns_theta_min 1.77
_diffrn_standards_decay_% 0.00
_exptl_absorpt_coefficient_mu 2.012
_exptl_absorpt_correction_type SADABS
_exptl_crystal_colour clear
_exptl_crystal_density_diffrn 1.966
_exptl_crystal_description wedge
_exptl_crystal_F_000 5832
_exptl_crystal_size_max .01
_exptl_crystal_size_mid .05
_exptl_crystal_size_min .10
_refine_diff_density_max 1.796
_refine_diff_density_min -0.361
_refine_diff_density_rms 0.094
_refine_ls_extinction_method none
_refine_ls_goodness_of_fit_ref 0.977
_refine_ls_hydrogen_treatment mixed
_refine_ls_matrix_type full
_refine_ls_number_parameters 171
_refine_ls_number_reflns 2833
_refine_ls_number_restraints 0
_refine_ls_restrained_S_all 0.977
_refine_ls_R_factor_all 0.0453
_refine_ls_R_factor_gt 0.0276
_refine_ls_shift/su_max 0.087
_refine_ls_shift/su_mean 0.003
_refine_ls_structure_factor_coef Fsqd
_refine_ls_weighting_details 'calc w=1/[\s^2^(Fo^2^)+(0.0451P)^2^+0.0000P] where P=(Fo^2^+2Fc^2^)/3'
_refine_ls_weighting_scheme calc
_refine_ls_wR_factor_gt 0.0658
_refine_ls_wR_factor_ref 0.0706
_reflns_number_gt 1996
_reflns_number_total 2833
_reflns_threshold_expression >2sigma(I)
_cod_data_source_file b111249j.txt
_cod_data_source_block 99276
_cod_depositor_comments
;
The following automatic conversions were performed:

'_symmetry_cell_setting' value 'Rhombohedral' changed to
'rhombohedral' according to
/usr/data/users/saulius/automatic-downloads/retrospective/RSC/lib/dictionaries/cif_core.dic
dictionary named 'cif_core.dic' version 2.4.2 from 2011-04-26.

Automatic conversion script
Id: cif_fix_values 2281 2013-09-26 08:29:07Z andrius 
;
_cod_original_cell_volume 10210.4(5)
_cod_original_sg_symbol_H-M R-3c
_cod_database_code 7114347

loop_
_symmetry_equiv_pos_as_xyz
'x, y, z'
'-y, x-y, z'
'-x+y, -x, z'
'y, x, -z+1/2'
'x-y, -y, -z+1/2'
'-x, -x+y, -z+1/2'
'x+2/3, y+1/3, z+1/3'
'-y+2/3, x-y+1/3, z+1/3'
'-x+y+2/3, -x+1/3, z+1/3'
'y+2/3, x+1/3, -z+5/6'
'x-y+2/3, -y+1/3, -z+5/6'
'-x+2/3, -x+y+1/3, -z+5/6'
'x+1/3, y+2/3, z+2/3'
'-y+1/3, x-y+2/3, z+2/3'
'-x+y+1/3, -x+2/3, z+2/3'
'y+1/3, x+2/3, -z+7/6'
'x-y+1/3, -y+2/3, -z+7/6'
'-x+1/3, -x+y+2/3, -z+7/6'
'-x, -y, -z'
'y, -x+y, -z'
'x-y, x, -z'
'-y, -x, z-1/2'
'-x+y, y, z-1/2'
'x, x-y, z-1/2'
'-x+2/3, -y+1/3, -z+1/3'
'y+2/3, -x+y+1/3, -z+1/3'
'x-y+2/3, x+1/3, -z+1/3'
'-y+2/3, -x+1/3, z-1/6'
'-x+y+2/3, y+1/3, z-1/6'
'x+2/3, x-y+1/3, z-1/6'
'-x+1/3, -y+2/3, -z+2/3'
'y+1/3, -x+y+2/3, -z+2/3'
'x-y+1/3, x+2/3, -z+2/3'
'-y+1/3, -x+2/3, z+1/6'
'-x+y+1/3, y+2/3, z+1/6'
'x+1/3, x-y+2/3, z+1/6'

loop_
_atom_site_label
_atom_site_type_symbol
_atom_site_fract_x
_atom_site_fract_y
_atom_site_fract_z
_atom_site_U_iso_or_equiv
_atom_site_adp_type
_atom_site_occupancy
_atom_site_symmetry_multiplicity
_atom_site_calc_flag
_atom_site_refinement_flags
Eu1 Eu 0.3333 0.6667 0.020306(3) 0.02139(8) Uani 1 3 d S
O1 O 0.18481(13) 0.47826(13) 0.01910(3) 0.0304(4) Uani 1 1 d .
F1 F 0.07452(14) 0.27818(12) 0.02811(3) 0.0595(5) Uani 1 1 d .
C1 C 0.0483(2) 0.3062(2) 0.00746(6) 0.0421(7) Uani 1 1 d .
F2 F -0.05356(12) 0.27809(12) 0.00915(3) 0.0536(5) Uani 1 1 d .
C2 C 0.11675(19) 0.42492(19) 0.00316(5) 0.0319(6) Uani 1 1 d .
O2 O 0.21204(13) 0.64399(14) -0.01137(3) 0.0309(4) Uani 1 1 d .
F3 F 0.05646(13) 0.24939(13) -0.01038(3) 0.0548(5) Uani 1 1 d .
C3 C 0.0969(2) 0.4645(2) -0.01794(5) 0.0346(6) Uani 1 1 d .
F4 F 0.02236(13) 0.39424(12) -0.03353(3) 0.0507(4) Uani 1 1 d .
C4 C 0.1453(2) 0.5703(2) -0.02386(4) 0.0296(5) Uani 1 1 d .
F5 F 0.01336(12) 0.57019(14) -0.04928(3) 0.0496(4) Uani 1 1 d .
C5' C 0.1158(2) 0.6006(3) -0.04824(5) 0.0426(7) Uani 1 1 d .
O6 O 0.42547(14) 0.79299(14) 0.05241(3) 0.0331(4) Uani 1 1 d .
F6 F 0.13582(17) 0.55480(16) -0.06674(3) 0.0620(5) Uani 1 1 d .
C7 C 0.4993(2) 0.8222(2) 0.06670(5) 0.0365(6) Uani 1 1 d .
F7 F 0.16929(13) 0.70352(15) -0.05175(3) 0.0548(5) Uani 1 1 d .
O7 O 0.57945(18) 0.8087(2) 0.06260(4) 0.0537(6) Uani 1 1 d .
C8 C 0.5048(3) 0.8751(3) 0.09000(5) 0.0533(8) Uani 1 1 d .
H8A H 0.4342 0.8612 0.0945 0.080 Uiso 1 1 calc R
H8B H 0.5520 0.9512 0.0882 0.080 Uiso 1 1 calc R
H8C H 0.5317 0.8480 0.1028 0.080 Uiso 1 1 calc R
H7 H 0.571(3) 0.780(3) 0.0511(7) 0.080(16) Uiso 1 1 d .

loop_
_atom_site_aniso_label
_atom_site_aniso_U_11
_atom_site_aniso_U_22
_atom_site_aniso_U_33
_atom_site_aniso_U_23
_atom_site_aniso_U_13
_atom_site_aniso_U_12
Eu1 0.02031(9) 0.02031(9) 0.02355(12) 0.000 0.000 0.01016(4)
O1 0.0269(9) 0.0255(9) 0.0342(10) -0.0027(7) -0.0010(7) 0.0096(7)
F1 0.0580(12) 0.0300(9) 0.0747(13) 0.0100(9) -0.0070(10) 0.0101(8)
C1 0.0307(15) 0.0316(14) 0.059(2) -0.0089(14) -0.0043(14) 0.0122(12)
F2 0.0279(9) 0.0336(9) 0.0863(13) -0.0075(9) 0.0076(9) 0.0057(7)
C2 0.0243(13) 0.0257(13) 0.0427(15) -0.0053(11) 0.0032(11) 0.0103(11)
O2 0.0282(9) 0.0302(9) 0.0345(10) -0.0027(8) -0.0047(8) 0.0148(8)
F3 0.0426(10) 0.0348(9) 0.0828(14) -0.0203(9) -0.0044(9) 0.0162(8)
C3 0.0268(13) 0.0347(14) 0.0363(14) -0.0097(12) -0.0071(11) 0.0108(11)
F4 0.0445(10) 0.0420(9) 0.0542(11) -0.0168(8) -0.0210(8) 0.0131(8)
C4 0.0234(12) 0.0395(15) 0.0287(12) -0.0033(12) -0.0011(10) 0.0178(12)
F5 0.0356(9) 0.0633(12) 0.0485(10) -0.0037(8) -0.0139(7) 0.0236(8)
C5' 0.0382(16) 0.0538(19) 0.0352(16) 0.0014(14) -0.0015(12) 0.0226(15)
O6 0.0324(9) 0.0296(9) 0.0356(10) -0.0052(8) -0.0079(8) 0.0141(8)
F6 0.0699(13) 0.0993(15) 0.0290(9) -0.0102(9) -0.0023(9) 0.0515(12)
C7 0.0368(15) 0.0323(14) 0.0365(15) -0.0019(12) -0.0049(12) 0.0144(12)
F7 0.0484(10) 0.0604(12) 0.0434(10) 0.0145(8) -0.0046(8) 0.0180(9)
O7 0.0406(13) 0.0749(16) 0.0498(14) -0.0240(12) -0.0193(11) 0.0319(12)
C8 0.057(2) 0.068(2) 0.0388(17) -0.0179(16) -0.0144(15) 0.0339(18)

loop_
_atom_type_symbol
_atom_type_description
_atom_type_scat_dispersion_real
_atom_type_scat_dispersion_imag
_atom_type_scat_source
C C 0.0033 0.0016 'International Tables Vol C Tables 4.2.6.8 and 6.1.1.4'
H H 0.0000 0.0000 'International Tables Vol C Tables 4.2.6.8 and 6.1.1.4'
O O 0.0106 0.0060 'International Tables Vol C Tables 4.2.6.8 and 6.1.1.4'
F F 0.0171 0.0103 'International Tables Vol C Tables 4.2.6.8 and 6.1.1.4'
Eu Eu -0.1578 3.6682 'International Tables Vol C Tables 4.2.6.8 and 6.1.1.4'

loop_
_geom_angle_atom_site_label_1
_geom_angle_atom_site_label_2
_geom_angle_atom_site_label_3
_geom_angle
_geom_angle_site_symmetry_1
_geom_angle_site_symmetry_3
O2 Eu1 O2 72.87(6) . 2_665
O2 Eu1 O2 72.87(6) . 3_565
O2 Eu1 O2 72.87(6) 2_665 3_565
O2 Eu1 O6 93.52(6) . 2_665
O2 Eu1 O6 136.74(6) 2_665 2_665
O2 Eu1 O6 143.10(6) 3_565 2_665
O2 Eu1 O6 143.11(6) . 3_565
O2 Eu1 O6 93.52(6) 2_665 3_565
O2 Eu1 O6 136.74(6) 3_565 3_565
O6 Eu1 O6 72.86(7) 2_665 3_565
O2 Eu1 O6 136.74(6) . .
O2 Eu1 O6 143.11(6) 2_665 .
O2 Eu1 O6 93.52(6) 3_565 .
O6 Eu1 O6 72.85(7) 2_665 .
O6 Eu1 O6 72.85(7) 3_565 .
O2 Eu1 O1 69.72(6) . .
O2 Eu1 O1 67.86(6) 2_665 .
O2 Eu1 O1 131.77(5) 3_565 .
O6 Eu1 O1 68.90(6) 2_665 .
O6 Eu1 O1 73.39(6) 3_565 .
O6 Eu1 O1 134.68(6) . .
O2 Eu1 O1 67.87(6) . 3_565
O2 Eu1 O1 131.78(5) 2_665 3_565
O2 Eu1 O1 69.72(6) 3_565 3_565
O6 Eu1 O1 73.38(6) 2_665 3_565
O6 Eu1 O1 134.68(6) 3_565 3_565
O6 Eu1 O1 68.90(6) . 3_565
O1 Eu1 O1 119.934(3) . 3_565
O2 Eu1 O1 131.78(5) . 2_665
O2 Eu1 O1 69.72(6) 2_665 2_665
O2 Eu1 O1 67.87(6) 3_565 2_665
O6 Eu1 O1 134.68(6) 2_665 2_665
O6 Eu1 O1 68.89(6) 3_565 2_665
O6 Eu1 O1 73.38(6) . 2_665
O1 Eu1 O1 119.931(4) . 2_665
O1 Eu1 O1 119.931(4) 3_565 2_665
C2 O1 Eu1 132.79(16) . .
F1 C1 F3 107.7(2) . .
F1 C1 F2 107.3(2) . .
F3 C1 F2 107.1(2) . .
F1 C1 C2 110.9(2) . .
F3 C1 C2 112.7(2) . .
F2 C1 C2 110.9(2) . .
O1 C2 C3 125.8(2) . .
O1 C2 C1 117.6(2) . .
C3 C2 C1 116.6(2) . .
C4 O2 Eu1 137.08(17) . .
F4 C3 C4 117.9(2) . .
F4 C3 C2 117.6(2) . .
C4 C3 C2 124.5(2) . .
O2 C4 C3 125.9(2) . .
O2 C4 C5' 116.3(2) . .
C3 C4 C5' 117.9(2) . .
F7 C5' F6 108.1(2) . .
F7 C5' F5 107.5(2) . .
F6 C5' F5 107.1(2) . .
F7 C5' C4 111.4(2) . .
F6 C5' C4 110.7(2) . .
F5 C5' C4 111.8(2) . .
C7 O6 Eu1 142.13(17) . .
O6 C7 O7 122.7(3) . .
O6 C7 C8 122.9(3) . .
O7 C7 C8 114.4(3) . .

loop_
_geom_bond_atom_site_label_1
_geom_bond_atom_site_label_2
_geom_bond_distance
_geom_bond_site_symmetry_2
Eu1 O2 2.3877(16) .
Eu1 O2 2.3878(16) 2_665
Eu1 O2 2.3878(16) 3_565
Eu1 O6 2.4195(17) 2_665
Eu1 O6 2.4196(17) 3_565
Eu1 O6 2.4197(17) .
Eu1 O1 2.5218(16) .
Eu1 O1 2.5218(16) 3_565
Eu1 O1 2.5219(16) 2_665
O1 C2 1.261(3) .
F1 C1 1.326(3) .
C1 F3 1.329(3) .
C1 F2 1.338(3) .
C1 C2 1.531(4) .
C2 C3 1.390(4) .
O2 C4 1.239(3) .
C3 F4 1.364(3) .
C3 C4 1.383(4) .
C4 C5' 1.538(4) .
F5 C5' 1.337(3) .
C5' F7 1.321(4) .
C5' F6 1.329(3) .
O6 C7 1.227(3) .
C7 O7 1.305(3) .
C7 C8 1.476(4) .

loop_
_geom_torsion_atom_site_label_1
_geom_torsion_atom_site_label_2
_geom_torsion_atom_site_label_3
_geom_torsion_atom_site_label_4
_geom_torsion
_geom_torsion_site_symmetry_1
O2 Eu1 O1 C2 16.9(2) .
O2 Eu1 O1 C2 -62.2(2) 2_665
O2 Eu1 O1 C2 -24.4(2) 3_565
O6 Eu1 O1 C2 119.2(2) 2_665
O6 Eu1 O1 C2 -163.2(2) 3_565
O6 Eu1 O1 C2 153.53(19) .
O1 Eu1 O1 C2 64.4(2) 3_565
O1 Eu1 O1 C2 -110.4(2) 2_665
Eu1 O1 C2 C3 -10.2(4) .
Eu1 O1 C2 C1 170.93(16) .
F1 C1 C2 O1 -0.8(3) .
F3 C1 C2 O1 -121.6(3) .
F2 C1 C2 O1 118.3(2) .
F1 C1 C2 C3 -179.9(2) .
F3 C1 C2 C3 59.4(3) .
F2 C1 C2 C3 -60.8(3) .
O2 Eu1 O2 C4 49.1(2) 2_665
O2 Eu1 O2 C4 126.0(2) 3_565
O6 Eu1 O2 C4 -89.0(2) 2_665
O6 Eu1 O2 C4 -23.2(3) 3_565
O6 Eu1 O2 C4 -157.5(2) .
O1 Eu1 O2 C4 -23.0(2) .
O1 Eu1 O2 C4 -159.4(2) 3_565
O1 Eu1 O2 C4 89.5(2) 2_665
O1 C2 C3 F4 177.8(2) .
C1 C2 C3 F4 -3.3(3) .
O1 C2 C3 C4 -4.0(4) .
C1 C2 C3 C4 174.9(2) .
Eu1 O2 C4 C3 21.1(4) .
Eu1 O2 C4 C5' -157.92(17) .
F4 C3 C4 O2 177.9(2) .
C2 C3 C4 O2 -0.3(4) .
F4 C3 C4 C5' -3.1(4) .
C2 C3 C4 C5' 178.7(2) .
O2 C4 C5' F7 0.4(3) .
C3 C4 C5' F7 -178.7(2) .
O2 C4 C5' F6 120.7(3) .
C3 C4 C5' F6 -58.4(3) .
O2 C4 C5' F5 -120.0(3) .
C3 C4 C5' F5 60.9(3) .
O2 Eu1 O6 C7 -163.9(3) .
O2 Eu1 O6 C7 -29.5(3) 2_665
O2 Eu1 O6 C7 -95.3(3) 3_565
O6 Eu1 O6 C7 119.7(3) 2_665
O6 Eu1 O6 C7 42.8(3) 3_565
O1 Eu1 O6 C7 86.3(3) .
O1 Eu1 O6 C7 -162.0(3) 3_565
O1 Eu1 O6 C7 -29.7(3) 2_665
Eu1 O6 C7 O7 24.9(5) .
Eu1 O6 C7 C8 -154.8(2) .
